data_4115294
loop_
_publ_author_name
'Daniel Stasko'
'Stephan P. Hoffmann'
'Kee-Chan Kim'
'Nathanael L. P. Fackler'
'Anna S. Larsen'
'Tatiana Drovetskaya'
'Fook S. Tham'
'Christopher A. Reed'
'Clifton E. F. Rickard'
'Peter D. W. Boyd'
'Evgenii S. Stoyanov'

_publ_section_title
;
 Molecular Structure of the Solvated Proton in Isolated Salts. Short,
 Strong, Low Barrier (SSLB) H-bonds
;
_journal_name_full 'Journal of the American Chemical Society'
_journal_page_first 13869
_journal_page_last 13876
_journal_paper_doi 10.1021/ja012671i
_journal_volume 124
_journal_year 2002
_chemical_formula_sum 'C9 H27 B11 Cl6 O2'
_chemical_formula_weight 498.92
_chemical_name_systematic
; 
 ? 
;
_space_group_IT_number 14
_symmetry_cell_setting monoclinic
_symmetry_space_group_name_Hall '-P 2ybc'
_symmetry_space_group_name_H-M 'P 1 21/c 1'
_atom_sites_solution_hydrogens geom
_atom_sites_solution_primary direct
_atom_sites_solution_secondary difmap
_audit_creation_method SHELXL-97
_cell_angle_alpha 90.00
_cell_angle_beta 90.7730(10)
_cell_angle_gamma 90.00
_cell_formula_units_Z 4
_cell_length_a 7.6777(4)
_cell_length_b 23.5020(13)
_cell_length_c 13.5215(7)
_cell_measurement_temperature 198(2)
_cell_volume 2439.6(2)
_computing_cell_refinement 'Bruker SMART'
_computing_data_collection 'Bruker SMART'
_computing_data_reduction 'Bruker SAINT'
_computing_molecular_graphics 'Bruker SHELXTL'
_computing_publication_material 'Bruker SHELXTL'
_computing_structure_refinement 'SHELXL-97 (Sheldrick, 1997)'
_computing_structure_solution 'SHELXS-97 (Sheldrick, 1990)'
_diffrn_ambient_temperature 198(2)
_diffrn_measured_fraction_theta_full 0.999
_diffrn_measured_fraction_theta_max 0.999
_diffrn_measurement_device_type 'CCD area detector'
_diffrn_measurement_method 'phi and omega scans'
_diffrn_radiation_monochromator graphite
_diffrn_radiation_source 'Normal-focus sealed tube'
_diffrn_radiation_type MoK\a
_diffrn_radiation_wavelength 0.71073
_diffrn_reflns_av_R_equivalents 0.0405
_diffrn_reflns_av_sigmaI/netI 0.0444
_diffrn_reflns_limit_h_max 10
_diffrn_reflns_limit_h_min -10
_diffrn_reflns_limit_k_max 32
_diffrn_reflns_limit_k_min -33
_diffrn_reflns_limit_l_max 15
_diffrn_reflns_limit_l_min -19
_diffrn_reflns_number 22221
_diffrn_reflns_theta_full 30.50
_diffrn_reflns_theta_max 30.50
_diffrn_reflns_theta_min 1.73
_exptl_absorpt_coefficient_mu 0.709
_exptl_absorpt_correction_T_max 0.9860
_exptl_absorpt_correction_T_min 0.6756
_exptl_absorpt_correction_type SADABS
_exptl_crystal_colour Colorless
_exptl_crystal_density_diffrn 1.358
_exptl_crystal_density_meas 0
_exptl_crystal_description 'Thin Needle'
_exptl_crystal_F_000 1016
_exptl_crystal_size_max 0.60
_exptl_crystal_size_mid 0.25
_exptl_crystal_size_min 0.02
_refine_diff_density_max 0.649
_refine_diff_density_min -0.219
_refine_diff_density_rms 0.060
_refine_ls_extinction_method none
_refine_ls_goodness_of_fit_ref 1.020
_refine_ls_hydrogen_treatment mixed
_refine_ls_matrix_type full
_refine_ls_number_parameters 363
_refine_ls_number_reflns 7421
_refine_ls_number_restraints 6
_refine_ls_restrained_S_all 1.020
_refine_ls_R_factor_all 0.0666
_refine_ls_R_factor_gt 0.0409
_refine_ls_shift/su_max 0.002
_refine_ls_shift/su_mean 0.000
_refine_ls_structure_factor_coef Fsqd
_refine_ls_weighting_details 'calc w=1/[\s^2^(Fo^2^)+(0.0555P)^2^+0.0000P] where P=(Fo^2^+2Fc^2^)/3'
_refine_ls_weighting_scheme calc
_refine_ls_wR_factor_gt 0.0949
_refine_ls_wR_factor_ref 0.1055
_reflns_number_gt 5294
_reflns_number_total 7421
_reflns_threshold_expression >2sigma(I)
_cod_data_source_file ja012671i_1.cif
_cod_data_source_block ucr221m
_cod_database_code 4115294

loop_
_symmetry_equiv_pos_as_xyz
'x, y, z'
'-x, y+1/2, -z+1/2'
'-x, -y, -z'
'x, -y-1/2, z-1/2'

loop_
_atom_site_label
_atom_site_type_symbol
_atom_site_fract_x
_atom_site_fract_y
_atom_site_fract_z
_atom_site_U_iso_or_equiv
_atom_site_adp_type
_atom_site_occupancy
_atom_site_symmetry_multiplicity
_atom_site_calc_flag
_atom_site_refinement_flags
_atom_site_disorder_assembly
_atom_site_disorder_group
C1 C 1.0212(2) 0.55999(7) 0.87755(12) 0.0328(3) Uani 1 1 d D . .
H1 H 1.1194(9) 0.5373(3) 0.8967(6) 0.044(6) Uiso 1 1 d D . .
B2 B 1.0366(2) 0.63145(8) 0.89753(14) 0.0320(4) Uani 1 1 d D . .
H2 H 1.1521 0.6537 0.9311 0.059(7) Uiso 1 1 calc R . .
B3 B 0.8984(2) 0.58767(8) 0.96968(13) 0.0309(4) Uani 1 1 d D . .
H3 H 0.9230 0.5811 1.0507 0.041(5) Uiso 1 1 calc R . .
B4 B 0.8198(2) 0.53168(8) 0.89331(14) 0.0315(4) Uani 1 1 d D . .
H4 H 0.7930 0.4883 0.9241 0.056(6) Uiso 1 1 calc R . .
B5 B 0.9087(2) 0.54032(8) 0.77377(14) 0.0330(4) Uani 1 1 d D . .
H5 H 0.9403 0.5029 0.7260 0.041(5) Uiso 1 1 calc R . .
B6 B 1.0426(2) 0.60210(9) 0.77624(14) 0.0334(4) Uani 1 1 d D . .
H6 H 1.1621 0.6052 0.7300 0.049(6) Uiso 1 1 calc R . .
B7 B 0.9100(2) 0.66194(8) 0.80067(13) 0.0292(3) Uani 1 1 d . . .
B8 B 0.8206(2) 0.65324(8) 0.92133(13) 0.0285(3) Uani 1 1 d . . .
B9 B 0.6847(2) 0.59115(8) 0.91880(13) 0.0280(3) Uani 1 1 d . . .
B10 B 0.6905(2) 0.56177(8) 0.79719(13) 0.0292(3) Uani 1 1 d . . .
B11 B 0.8289(2) 0.60541(8) 0.72427(13) 0.0305(4) Uani 1 1 d . . .
B12 B 0.6903(2) 0.63744(7) 0.81367(13) 0.0266(3) Uani 1 1 d . . .
Cl1 Cl 0.95919(7) 0.73024(2) 0.74890(4) 0.04625(12) Uani 1 1 d . . .
Cl2 Cl 0.77531(6) 0.71237(2) 1.00089(3) 0.04352(12) Uani 1 1 d . . .
Cl3 Cl 0.49498(6) 0.58485(2) 0.99316(4) 0.04477(12) Uani 1 1 d . . .
Cl4 Cl 0.50612(6) 0.52486(2) 0.74496(4) 0.04579(12) Uani 1 1 d . . .
Cl5 Cl 0.79113(7) 0.61570(2) 0.59401(3) 0.04850(13) Uani 1 1 d . . .
Cl6 Cl 0.50668(5) 0.680108(19) 0.77843(3) 0.04013(11) Uani 1 1 d . . .
C1' C 0.2479(19) 0.8636(6) 0.6972(8) 0.056(3) Uani 0.50 1 d P A 3
H1'A H 0.2271 0.8673 0.6258 0.085 Uiso 0.50 1 calc PR A 3
H1'B H 0.2159 0.8992 0.7301 0.085 Uiso 0.50 1 calc PR A 3
H1'C H 0.1773 0.8324 0.7230 0.085 Uiso 0.50 1 calc PR A 3
C2' C 0.4335(9) 0.8516(4) 0.7161(5) 0.0664(18) Uani 0.50 1 d P A 3
H2'A H 0.4619 0.8138 0.6881 0.080 Uiso 0.50 1 calc PR A 3
H2'B H 0.5044 0.8803 0.6814 0.080 Uiso 0.50 1 calc PR A 3
O3' O 0.4795(15) 0.8520(6) 0.8179(7) 0.0476(17) Uani 0.50 1 d P A 3
C4' C 0.6468(12) 0.8402(3) 0.8436(4) 0.0472(14) Uani 0.50 1 d P A 3
H4'A H 0.6806 0.8026 0.8172 0.057 Uiso 0.50 1 calc PR A 3
H4'B H 0.6597 0.8392 0.9165 0.057 Uiso 0.50 1 calc PR A 3
C5' C 0.7635(17) 0.8864(9) 0.8011(12) 0.119(6) Uani 0.50 1 d P A 3
H5'A H 0.8858 0.8768 0.8144 0.179 Uiso 0.50 1 calc PR A 3
H5'B H 0.7363 0.9230 0.8320 0.179 Uiso 0.50 1 calc PR A 3
H5'C H 0.7435 0.8891 0.7295 0.179 Uiso 0.50 1 calc PR A 3
C1E C 0.207(2) 0.8615(5) 0.6966(10) 0.058(3) Uani 0.50 1 d P B 4
H1EA H 0.1462 0.8452 0.6391 0.087 Uiso 0.50 1 calc PR B 4
H1EB H 0.2346 0.9015 0.6834 0.087 Uiso 0.50 1 calc PR B 4
H1EC H 0.1323 0.8590 0.7546 0.087 Uiso 0.50 1 calc PR B 4
C2E C 0.3714(8) 0.8294(2) 0.7159(5) 0.0505(14) Uani 0.50 1 d P B 4
H2EA H 0.3453 0.7894 0.7330 0.061 Uiso 0.50 1 calc PR B 4
H2EB H 0.4456 0.8298 0.6566 0.061 Uiso 0.50 1 calc PR B 4
O3E O 0.4587(17) 0.8575(6) 0.7978(8) 0.063(3) Uani 0.50 1 d P B 4
C4E C 0.6489(14) 0.8369(6) 0.8091(11) 0.153(6) Uani 0.50 1 d P B 4
H4EA H 0.6551 0.8091 0.8640 0.184 Uiso 0.50 1 calc PR B 4
H4EB H 0.6816 0.8167 0.7478 0.184 Uiso 0.50 1 calc PR B 4
C5E C 0.7715(18) 0.8800(7) 0.8276(9) 0.075(3) Uani 0.50 1 d P B 4
H5EA H 0.8766 0.8633 0.8576 0.113 Uiso 0.50 1 calc PR B 4
H5EB H 0.7221 0.9081 0.8728 0.113 Uiso 0.50 1 calc PR B 4
H5EC H 0.8014 0.8986 0.7652 0.113 Uiso 0.50 1 calc PR B 4
C1A C 0.2645(16) 0.9536(4) 0.9799(7) 0.099(4) Uani 0.50 1 d P C 1
H1AA H 0.2847 0.9824 1.0313 0.148 Uiso 0.50 1 calc PR C 1
H1AB H 0.1453 0.9572 0.9538 0.148 Uiso 0.50 1 calc PR C 1
H1AC H 0.3472 0.9593 0.9263 0.148 Uiso 0.50 1 calc PR C 1
C2A C 0.2882(8) 0.8979(2) 1.0215(3) 0.0619(13) Uani 0.50 1 d P C 1
H2AA H 0.2086 0.8921 1.0776 0.074 Uiso 0.50 1 calc PR C 1
H2AB H 0.4096 0.8930 1.0456 0.074 Uiso 0.50 1 calc PR C 1
O3A O 0.2491(6) 0.8575(2) 0.9421(3) 0.0512(10) Uani 0.50 1 d P C 1
H3A H 0.371(4) 0.8594(12) 0.904(2) 0.061 Uiso 0.50 1 d P D 1
C4A C 0.1832(8) 0.8003(4) 0.9748(4) 0.0750(19) Uani 0.50 1 d P C 1
H4AA H 0.0852 0.8058 1.0207 0.090 Uiso 0.50 1 calc PR C 1
H4AB H 0.1388 0.7791 0.9165 0.090 Uiso 0.50 1 calc PR C 1
C5A C 0.3177(13) 0.7671(4) 1.0236(6) 0.078(2) Uani 0.50 1 d P C 1
H5AA H 0.2786 0.7276 1.0300 0.116 Uiso 0.50 1 calc PR C 1
H5AB H 0.3414 0.7830 1.0895 0.116 Uiso 0.50 1 calc PR C 1
H5AC H 0.4241 0.7684 0.9845 0.116 Uiso 0.50 1 calc PR C 1
C1D C 0.1976(11) 0.9623(3) 1.0101(5) 0.0683(17) Uani 0.50 1 d P E 2
H1DA H 0.2285 1.0004 1.0340 0.103 Uiso 0.50 1 calc PR E 2
H1DB H 0.1426 0.9408 1.0633 0.103 Uiso 0.50 1 calc PR E 2
H1DC H 0.1162 0.9655 0.9539 0.103 Uiso 0.50 1 calc PR E 2
C2D C 0.3518(10) 0.9333(4) 0.9794(6) 0.078(2) Uani 0.50 1 d P E 2
H2DA H 0.4376 0.9329 1.0347 0.094 Uiso 0.50 1 calc PR E 2
H2DB H 0.4040 0.9542 0.9236 0.094 Uiso 0.50 1 calc PR E 2
O3D O 0.3141(7) 0.8728(2) 0.9478(4) 0.0646(14) Uani 0.50 1 d P E 2
H3D H 0.371(4) 0.8594(12) 0.904(2) 0.077 Uiso 0.50 1 d P F 2
C4D C 0.2886(11) 0.8324(3) 1.0241(4) 0.093(2) Uani 0.50 1 d P E 2
H4DA H 0.1852 0.8435 1.0626 0.112 Uiso 0.50 1 calc PR E 2
H4DB H 0.3909 0.8331 1.0695 0.112 Uiso 0.50 1 calc PR E 2
C5D C 0.2641(12) 0.7745(4) 0.9871(8) 0.082(2) Uani 0.50 1 d P E 2
H5DA H 0.2152 0.7507 1.0393 0.123 Uiso 0.50 1 calc PR E 2
H5DB H 0.3766 0.7589 0.9670 0.123 Uiso 0.50 1 calc PR E 2
H5DC H 0.1840 0.7751 0.9300 0.123 Uiso 0.50 1 calc PR E 2

loop_
_atom_site_aniso_label
_atom_site_aniso_U_11
_atom_site_aniso_U_22
_atom_site_aniso_U_33
_atom_site_aniso_U_23
_atom_site_aniso_U_13
_atom_site_aniso_U_12
C1 0.0266(7) 0.0368(9) 0.0349(8) 0.0021(7) -0.0030(6) 0.0083(6)
B2 0.0243(8) 0.0376(10) 0.0339(9) 0.0014(7) -0.0042(7) -0.0015(7)
B3 0.0297(8) 0.0344(9) 0.0283(8) 0.0034(7) -0.0035(7) 0.0032(7)
B4 0.0319(9) 0.0291(9) 0.0334(9) 0.0038(7) -0.0020(7) 0.0037(7)
B5 0.0318(9) 0.0340(10) 0.0332(9) -0.0030(7) 0.0000(7) 0.0044(7)
B6 0.0251(8) 0.0423(10) 0.0328(9) 0.0018(7) 0.0020(7) 0.0017(7)
B7 0.0265(8) 0.0312(9) 0.0299(8) 0.0038(7) -0.0008(7) -0.0015(7)
B8 0.0276(8) 0.0302(9) 0.0277(8) -0.0006(6) -0.0018(6) 0.0015(7)
B9 0.0265(8) 0.0296(9) 0.0280(8) 0.0034(6) 0.0013(6) 0.0011(6)
B10 0.0274(8) 0.0286(9) 0.0313(8) -0.0013(7) -0.0040(7) -0.0004(7)
B11 0.0305(8) 0.0371(10) 0.0239(8) 0.0021(7) -0.0017(6) 0.0025(7)
B12 0.0234(7) 0.0284(8) 0.0280(8) 0.0035(6) -0.0028(6) 0.0024(6)
Cl1 0.0505(3) 0.0378(2) 0.0505(3) 0.01300(19) 0.0029(2) -0.00882(19)
Cl2 0.0512(3) 0.0385(2) 0.0409(2) -0.01203(18) -0.00007(19) 0.00245(19)
Cl3 0.0358(2) 0.0520(3) 0.0469(3) 0.0046(2) 0.01456(18) -0.00139(19)
Cl4 0.0388(2) 0.0442(3) 0.0541(3) -0.0079(2) -0.01112(19) -0.00910(19)
Cl5 0.0569(3) 0.0636(3) 0.0249(2) 0.00313(19) -0.00368(18) 0.0018(2)
Cl6 0.0320(2) 0.0391(2) 0.0489(3) 0.00537(18) -0.00962(17) 0.01065(16)
C1' 0.045(5) 0.089(6) 0.036(3) 0.003(3) 0.002(3) -0.008(3)
C2' 0.058(4) 0.105(6) 0.036(3) -0.001(3) -0.005(3) 0.011(3)
O3' 0.041(4) 0.073(4) 0.0289(19) 0.0142(18) -0.003(2) 0.008(3)
C4' 0.059(4) 0.042(3) 0.041(2) 0.0020(18) -0.0022(19) 0.012(2)
C5' 0.040(4) 0.138(9) 0.181(15) 0.080(10) 0.002(6) -0.009(5)
C1E 0.060(8) 0.042(4) 0.070(5) 0.014(3) -0.007(4) 0.015(4)
C2E 0.065(4) 0.044(3) 0.042(3) 0.004(2) 0.010(3) 0.010(2)
O3E 0.044(3) 0.059(4) 0.084(8) 0.002(5) -0.018(4) 0.010(2)
C4E 0.041(4) 0.120(8) 0.298(18) -0.069(11) -0.004(8) 0.014(4)
C5E 0.066(5) 0.100(8) 0.060(4) -0.001(5) -0.006(3) 0.005(5)
C1A 0.151(12) 0.070(5) 0.076(6) 0.013(4) 0.033(6) 0.016(6)
C2A 0.074(3) 0.077(4) 0.034(2) -0.009(2) -0.005(2) 0.017(3)
O3A 0.053(2) 0.061(3) 0.0396(18) -0.0053(18) 0.0013(18) -0.0005(18)
C4A 0.055(3) 0.122(6) 0.048(3) 0.009(3) -0.001(2) -0.028(3)
C5A 0.091(6) 0.068(4) 0.073(5) -0.005(4) -0.019(4) 0.009(4)
C1D 0.082(5) 0.062(4) 0.061(4) 0.007(3) 0.012(3) -0.004(3)
C2D 0.071(4) 0.084(6) 0.079(4) -0.020(4) -0.001(4) -0.015(4)
O3D 0.080(4) 0.063(3) 0.051(2) -0.0092(19) -0.005(2) -0.020(2)
C4D 0.142(6) 0.089(5) 0.048(3) 0.006(3) -0.004(3) -0.018(4)
C5D 0.077(6) 0.065(5) 0.104(8) 0.010(5) -0.016(5) -0.009(4)

loop_
_atom_type_symbol
_atom_type_description
_atom_type_scat_dispersion_real
_atom_type_scat_dispersion_imag
_atom_type_scat_source
C C 0.0033 0.0016 'International Tables Vol C Tables 4.2.6.8 and 6.1.1.4'
H H 0.0000 0.0000 'International Tables Vol C Tables 4.2.6.8 and 6.1.1.4'
B B 0.0013 0.0007 'International Tables Vol C Tables 4.2.6.8 and 6.1.1.4'
O O 0.0106 0.0060 'International Tables Vol C Tables 4.2.6.8 and 6.1.1.4'
Cl Cl 0.1484 0.1585 'International Tables Vol C Tables 4.2.6.8 and 6.1.1.4'

loop_
_geom_angle_atom_site_label_1
_geom_angle_atom_site_label_2
_geom_angle_atom_site_label_3
_geom_angle
B4 C1 B6 115.29(13)
B4 C1 B3 62.86(11)
B6 C1 B3 115.35(13)
B4 C1 B5 62.90(11)
B6 C1 B5 63.08(11)
B3 C1 B5 115.31(13)
B4 C1 B2 115.30(12)
B6 C1 B2 63.05(11)
B3 C1 B2 62.97(11)
B5 C1 B2 115.58(13)
C1 B2 B8 104.49(12)
C1 B2 B7 104.17(13)
B8 B2 B7 60.72(10)
C1 B2 B3 58.42(10)
B8 B2 B3 59.99(10)
B7 B2 B3 108.28(13)
C1 B2 B6 58.33(11)
B8 B2 B6 108.39(13)
B7 B2 B6 59.77(11)
B3 B2 B6 107.70(13)
C1 B3 B9 104.63(12)
C1 B3 B4 58.51(10)
B9 B3 B4 60.15(10)
C1 B3 B8 104.44(12)
B9 B3 B8 60.76(10)
B4 B3 B8 108.63(13)
C1 B3 B2 58.61(10)
B9 B3 B2 108.45(12)
B4 B3 B2 108.10(13)
B8 B3 B2 59.74(10)
C1 B4 B10 104.68(13)
C1 B4 B3 58.63(10)
B10 B4 B3 108.29(13)
C1 B4 B5 58.61(11)
B10 B4 B5 60.32(10)
B3 B4 B5 108.26(13)
C1 B4 B9 104.53(13)
B10 B4 B9 60.38(10)
B3 B4 B9 59.90(10)
B5 B4 B9 108.62(13)
C1 B5 B4 58.48(10)
C1 B5 B11 104.21(13)
B4 B5 B11 107.87(13)
C1 B5 B6 58.40(11)
B4 B5 B6 107.79(13)
B11 B5 B6 60.02(11)
C1 B5 B10 104.15(12)
B4 B5 B10 59.76(10)
B11 B5 B10 60.19(10)
B6 B5 B10 108.07(13)
C1 B6 B7 104.47(13)
C1 B6 B11 104.18(13)
B7 B6 B11 60.58(10)
C1 B6 B5 58.52(11)
B7 B6 B5 108.55(13)
B11 B6 B5 59.88(11)
C1 B6 B2 58.61(11)
B7 B6 B2 59.88(11)
B11 B6 B2 108.18(13)
B5 B6 B2 108.15(13)
B6 B7 B2 60.35(11)
B6 B7 B11 59.92(11)
B2 B7 B11 108.03(13)
B6 B7 B8 107.93(13)
B2 B7 B8 59.58(10)
B11 B7 B8 107.85(12)
B6 B7 B12 107.91(13)
B2 B7 B12 107.78(12)
B11 B7 B12 59.86(10)
B8 B7 B12 60.08(10)
B6 B7 Cl1 120.90(12)
B2 B7 Cl1 122.28(12)
B11 B7 Cl1 120.84(12)
B8 B7 Cl1 122.91(12)
B12 B7 Cl1 121.94(12)
B2 B8 B3 60.26(10)
B2 B8 B7 59.70(10)
B3 B8 B7 107.68(12)
B2 B8 B9 107.92(13)
B3 B8 B9 59.57(10)
B7 B8 B9 107.80(12)
B2 B8 B12 107.84(12)
B3 B8 B12 107.50(13)
B7 B8 B12 60.04(10)
B9 B8 B12 59.90(10)
B2 B8 Cl2 121.51(12)
B3 B8 Cl2 121.24(12)
B7 B8 Cl2 122.52(12)
B9 B8 Cl2 121.62(11)
B12 B8 Cl2 122.44(11)
B3 B9 B4 59.95(10)
B3 B9 B10 107.77(12)
B4 B9 B10 59.67(10)
B3 B9 Cl3 122.34(12)
B4 B9 Cl3 121.75(12)
B10 B9 Cl3 121.14(12)
B3 B9 B12 107.70(12)
B4 B9 B12 107.67(12)
B10 B9 B12 60.17(10)
Cl3 B9 B12 121.70(11)
B3 B9 B8 59.67(10)
B4 B9 B8 107.62(12)
B10 B9 B8 108.09(12)
Cl3 B9 B8 122.34(12)
B12 B9 B8 60.05(10)
B4 B10 B5 59.92(10)
B4 B10 B11 107.64(13)
B5 B10 B11 59.73(10)
B4 B10 B9 59.96(10)
B5 B10 B9 107.98(12)
B11 B10 B9 108.02(12)
B4 B10 B12 107.84(12)
B5 B10 B12 107.78(12)
B11 B10 B12 59.98(10)
B9 B10 B12 60.09(10)
B4 B10 Cl4 121.75(12)
B5 B10 Cl4 122.08(12)
B11 B10 Cl4 122.16(12)
B9 B10 Cl4 121.30(12)
B12 B10 Cl4 121.72(11)
B5 B11 B6 60.10(11)
B5 B11 B10 60.08(10)
B6 B11 B10 108.05(13)
B5 B11 B12 108.27(12)
B6 B11 B12 107.81(13)
B10 B11 B12 60.25(10)
B5 B11 B7 107.85(13)
B6 B11 B7 59.49(11)
B10 B11 B7 108.24(12)
B12 B11 B7 60.17(10)
B5 B11 Cl5 122.38(12)
B6 B11 Cl5 121.94(12)
B10 B11 Cl5 121.98(12)
B12 B11 Cl5 121.08(12)
B7 B11 Cl5 121.06(12)
B11 B12 Cl6 122.01(11)
B11 B12 B9 107.56(12)
Cl6 B12 B9 121.63(11)
B11 B12 B10 59.77(10)
Cl6 B12 B10 121.67(11)
B9 B12 B10 59.73(10)
B11 B12 B7 59.97(10)
Cl6 B12 B7 122.19(11)
B9 B12 B7 107.79(12)
B10 B12 B7 107.69(12)
B11 B12 B8 107.78(12)
Cl6 B12 B8 121.92(12)
B9 B12 B8 60.05(10)
B10 B12 B8 107.74(12)
B7 B12 B8 59.88(10)
O3' C2' C1' 113.3(8)
C4' O3' C2' 118.1(9)
O3' C4' C5' 108.5(9)
O3E C2E C1E 106.6(8)
C2E O3E C4E 111.1(11)
C5E C4E O3E 115.0(12)
C1A C2A O3A 106.3(6)
C2A O3A C4A 115.5(5)
C5A C4A O3A 112.0(6)
C1D C2D O3D 112.0(7)
C4D O3D C2D 116.8(6)
O3D C4D C5D 113.1(6)

loop_
_geom_bond_atom_site_label_1
_geom_bond_atom_site_label_2
_geom_bond_distance
C1 B4 1.699(3)
C1 B6 1.700(3)
C1 B3 1.702(2)
C1 B5 1.702(3)
C1 B2 1.705(3)
B2 B8 1.770(2)
B2 B7 1.772(3)
B2 B3 1.779(3)
B2 B6 1.780(3)
B3 B9 1.773(3)
B3 B4 1.774(3)
B3 B8 1.774(3)
B4 B10 1.772(3)
B4 B5 1.775(3)
B4 B9 1.777(3)
B5 B11 1.775(3)
B5 B6 1.779(3)
B5 B10 1.782(3)
B6 B7 1.770(3)
B6 B11 1.778(3)
B7 B11 1.790(3)
B7 B8 1.790(2)
B7 B12 1.793(2)
B7 Cl1 1.7935(19)
B8 B9 1.794(3)
B8 B12 1.794(3)
B8 Cl2 1.7944(18)
B9 B10 1.785(3)
B9 Cl3 1.7870(17)
B9 B12 1.791(2)
B10 B11 1.784(3)
B10 B12 1.792(2)
B10 Cl4 1.7967(18)
B11 B12 1.788(2)
B11 Cl5 1.7975(18)
B12 Cl6 1.7893(17)
C1' C2' 1.471(16)
C2' O3' 1.416(10)
O3' C4' 1.356(14)
C4' C5' 1.524(18)
C1E C2E 1.490(15)
C2E O3E 1.446(15)
O3E C4E 1.544(16)
C4E C5E 1.402(19)
C1A C2A 1.436(11)
C2A O3A 1.461(6)
O3A C4A 1.505(8)
C4A C5A 1.446(9)
C1D C2D 1.432(10)
C2D O3D 1.511(9)
O3D C4D 1.418(8)
C4D C5D 1.461(11)

loop_
_geom_hbond_atom_site_label_D
_geom_hbond_atom_site_label_H
_geom_hbond_atom_site_label_A
_geom_hbond_distance_DH
_geom_hbond_distance_HA
_geom_hbond_distance_DA
_geom_hbond_angle_DHA
O3A H3A O3' 1.07(3) 1.45(3) 2.459(12) 153(3)
O3A H3A O3E 1.07(3) 1.60(3) 2.547(14) 144(3)
O3D H3D O3' 0.80(3) 1.45(3) 2.235(13) 164(3)
O3D H3D O3E 0.80(3) 1.60(3) 2.353(14) 156(3)
